data_2005471
loop_
_publ_author_name
'Day, M. W.'
'Wilhelm, T. E.'
'Grubbs, R. H.'

_publ_section_title
;
 A Diphenylcyclopropene Complex of Tungsten,
 [WCl~2~O(PMePh~2~)~2~(\h^2^-3,3-diphenylcyclopropene)], Precursor to a
 Tungsten--Oxo--Olefin Metathesis Catalyst
;
_journal_issue 10
_journal_name_full 'Acta Crystallographica Section C'
_journal_page_first 2460
_journal_page_last 2462
_journal_paper_doi 10.1107/S0108270196006464
_journal_volume 52
_journal_year 1996
_chemical_formula_iupac '[W Cl2 O (C15 H12) (C13 H13 P)2]'
_chemical_formula_sum 'C41 H38 Cl2 O P2 W'
_chemical_formula_weight 863.40
_chemical_name_systematic
;
 Dichloro-bis(diphenylmethylphosphine)-
(\h^2^-3,3-diphenylcyclopropene)-oxo-tungsten
;
_space_group_IT_number 14
_symmetry_cell_setting monoclinic
_symmetry_space_group_name_Hall '-P 2ybc'
_symmetry_space_group_name_H-M 'P 1 21/c 1'
_cell_angle_alpha 90.00
_cell_angle_beta 100.83(3)
_cell_angle_gamma 90.00
_cell_formula_units_Z 4
_cell_length_a 18.494(8)
_cell_length_b 9.857(3)
_cell_length_c 20.886(8)
_cell_measurement_reflns_used 25
_cell_measurement_temperature 293(2)
_cell_measurement_theta_max 10.3
_cell_measurement_theta_min 9.5
_cell_volume 3740(2)
_computing_cell_refinement 'CAD-4 Software'
_computing_data_collection 'CAD-4 Software (Enraf-Nonius, 1989)'
_computing_data_reduction 'CRYM (Duchamp, 1964)'
_computing_structure_refinement 'SHELXL93 (Sheldrick, 1993)'
_computing_structure_solution 'SHELXS86 (Sheldrick, 1990)'
_diffrn_ambient_temperature 293(2)
_diffrn_measurement_device CAD-4
_diffrn_measurement_method '\w scan'
_diffrn_radiation_monochromator graphite
_diffrn_radiation_source 'normal-focus sealed tube'
_diffrn_radiation_type MoK\a
_diffrn_radiation_wavelength 0.71073
_diffrn_reflns_av_R_equivalents 0.034
_diffrn_reflns_av_sigmaI/netI 0.0464
_diffrn_reflns_limit_h_max 19
_diffrn_reflns_limit_h_min -19
_diffrn_reflns_limit_k_max 10
_diffrn_reflns_limit_k_min 0
_diffrn_reflns_limit_l_max 22
_diffrn_reflns_limit_l_min -22
_diffrn_reflns_number 11266
_diffrn_reflns_theta_max 22.5
_diffrn_reflns_theta_min 2.0
_diffrn_standards_decay_% 'within counting statistics'
_diffrn_standards_interval_time 60
_diffrn_standards_number 3
_exptl_absorpt_coefficient_mu 3.35
_exptl_absorpt_correction_T_max 1.00
_exptl_absorpt_correction_T_min 0.83
_exptl_absorpt_correction_type '\y scan (North, Phillips & Mathews, 1968)'
_exptl_crystal_colour colorless
_exptl_crystal_density_diffrn 1.534
_exptl_crystal_description 'thick needles'
_exptl_crystal_F_000 1720
_exptl_crystal_size_max 0.4
_exptl_crystal_size_mid 0.2
_exptl_crystal_size_min 0.2
_refine_diff_density_max 1.38
_refine_diff_density_min -0.73
_refine_ls_extinction_method none
_refine_ls_goodness_of_fit_all 1.502
_refine_ls_goodness_of_fit_obs 1.47
_refine_ls_hydrogen_treatment 'Hydrogens refined as riding'
_refine_ls_matrix_type full
_refine_ls_number_parameters 424
_refine_ls_number_reflns 4831
_refine_ls_number_restraints 0
_refine_ls_restrained_S_all 1.549
_refine_ls_restrained_S_obs 1.468
_refine_ls_R_factor_all 0.0658
_refine_ls_R_factor_obs 0.036
_refine_ls_shift/esd_max 0.001
_refine_ls_shift/esd_mean 0.000
_refine_ls_structure_factor_coef Fsqd
_refine_ls_weighting_details 'w = 1/\s^2^(Fo^2^)'
_refine_ls_weighting_scheme calc
_refine_ls_wR_factor_all 0.0765
_refine_ls_wR_factor_obs 0.062
_reflns_number_observed 3671
_reflns_number_total 4881
_reflns_observed_criterion >2sigma(I)
_cod_data_source_file bk1246.cif
_cod_data_source_block TEW1
_cod_depositor_comments
;
The following automatic conversions were performed:
'_symmetry_cell_setting' value 'Monoclinic' changed to 'monoclinic'
according to '/home/saulius/struct/CIF-dictionaries/cif_core.dic'
dictionary named 'cif_core.dic' version 2.4.1 from 2010-06-29.

Automatic conversion script
Id: cif_fix_enum 1527 2010-12-29 10:47:43Z saulius 

The following automatic conversions were performed:

'_symmetry_cell_setting' value 'Monoclinic' changed to 'monoclinic'
according to /home/saulius/struct/CIF-dictionaries/cif_core.dic
dictionary named 'cif_core.dic' version 2.4.1 from 2010-06-29.

Automatic conversion script
Id: cif_fix_values 1715 2011-07-08 13:25:40Z adriana 

The following automatic conversions were performed:

'_refine_ls_weighting_scheme' value 'calc w = 1/\s^2^(Fo^2^)' was
changed to 'calc'. New tag '_refine_ls_weighting_details' was
created. The value of the new tag was set to 'w = 1/\s^2^(Fo^2^)'.

Automatic conversion script
Id: cif_fix_values 3143 2015-03-26 13:38:13Z robertas 
;
_cod_original_cell_volume 3739(2)
_cod_original_sg_symbol_H-M P21/c
_cod_database_code 2005471

loop_
_symmetry_equiv_pos_as_xyz
'x, y, z'
'-x, y+1/2, -z+1/2'
'-x, -y, -z'
'x, -y-1/2, z-1/2'

loop_
_atom_site_aniso_label
_atom_site_aniso_U_11
_atom_site_aniso_U_22
_atom_site_aniso_U_33
_atom_site_aniso_U_12
_atom_site_aniso_U_13
_atom_site_aniso_U_23
W 0.0521(2) 0.0404(2) 0.0497(2) -0.0062(2) 0.00788(13) -0.0021(2)
Cl1 0.0653(13) 0.0577(12) 0.0614(12) 0.0000(11) 0.0187(10) -0.0096(10)
Cl2 0.0609(13) 0.073(2) 0.092(2) -0.0277(11) 0.0100(12) 0.0015(12)
P1 0.0624(13) 0.0489(13) 0.0531(12) -0.0075(11) 0.0162(10) 0.0025(11)
P2 0.0459(12) 0.0435(12) 0.0544(12) -0.0012(10) 0.0026(10) -0.0054(10)
O1 0.071(3) 0.040(3) 0.052(3) 0.000(3) 0.008(2) -0.008(3)
C1 0.058(5) 0.040(4) 0.047(5) -0.001(4) 0.014(4) 0.001(4)
C2 0.048(5) 0.051(5) 0.050(5) -0.001(4) 0.007(4) -0.004(4)
C3 0.054(5) 0.047(5) 0.042(4) -0.005(4) 0.000(4) 0.001(4)
C5 0.078(6) 0.084(7) 0.078(6) -0.006(5) 0.031(5) 0.007(5)
C6 0.053(5) 0.079(6) 0.084(6) 0.002(5) 0.005(4) -0.004(5)
C11 0.046(5) 0.056(5) 0.066(6) -0.005(4) 0.019(4) -0.002(4)
C12 0.094(7) 0.076(7) 0.070(6) -0.015(5) 0.033(6) -0.013(5)
C13 0.137(10) 0.114(10) 0.092(8) -0.023(9) 0.063(8) -0.032(8)
C14 0.116(10) 0.084(9) 0.158(13) -0.018(8) 0.067(10) -0.042(10)
C15 0.086(8) 0.066(7) 0.166(12) 0.015(6) 0.031(8) -0.019(8)
C16 0.062(6) 0.063(6) 0.106(7) -0.005(5) 0.020(5) -0.009(6)
C21 0.049(5) 0.051(5) 0.054(5) -0.004(4) 0.011(4) -0.004(4)
C22 0.073(6) 0.079(7) 0.079(7) -0.023(5) 0.010(5) 0.007(6)
C23 0.120(9) 0.102(8) 0.088(7) -0.040(8) 0.030(7) 0.004(7)
C24 0.077(7) 0.088(8) 0.127(9) -0.022(7) 0.034(7) -0.021(8)
C25 0.062(6) 0.117(9) 0.100(8) -0.027(6) -0.012(6) -0.009(7)
C26 0.063(6) 0.091(7) 0.074(6) -0.025(5) 0.004(5) 0.007(5)
C31 0.068(5) 0.040(5) 0.057(5) 0.002(4) 0.006(4) 0.007(4)
C32 0.149(10) 0.054(6) 0.156(10) 0.008(7) 0.075(8) 0.032(7)
C33 0.142(11) 0.064(8) 0.182(13) -0.005(7) 0.078(10) 0.034(8)
C34 0.087(8) 0.045(6) 0.135(10) -0.010(6) -0.001(7) -0.007(7)
C35 0.098(7) 0.086(8) 0.073(7) 0.019(6) 0.000(6) -0.022(6)
C36 0.094(7) 0.058(6) 0.067(6) 0.012(5) 0.008(5) 0.000(5)
C41 0.072(6) 0.054(5) 0.042(5) -0.005(4) 0.012(4) 0.002(4)
C42 0.097(7) 0.068(6) 0.051(5) 0.002(6) 0.013(5) 0.005(5)
C43 0.123(9) 0.087(8) 0.053(6) -0.024(7) 0.014(6) -0.014(5)
C44 0.114(10) 0.145(11) 0.050(6) -0.045(9) 0.007(7) -0.009(7)
C45 0.082(7) 0.131(10) 0.078(7) -0.004(7) 0.006(6) -0.019(7)
C46 0.072(6) 0.086(7) 0.059(5) -0.014(6) -0.002(5) -0.008(5)
C51 0.054(5) 0.032(4) 0.053(5) 0.002(4) -0.010(4) -0.006(4)
C52 0.060(5) 0.048(5) 0.068(6) 0.007(4) 0.000(4) -0.006(5)
C53 0.083(7) 0.039(5) 0.074(6) 0.006(5) -0.011(5) -0.013(4)
C54 0.081(7) 0.047(5) 0.082(7) -0.011(5) -0.010(6) 0.007(5)
C55 0.082(6) 0.059(6) 0.067(6) -0.011(5) 0.007(5) 0.005(5)
C56 0.071(6) 0.038(5) 0.064(5) -0.009(4) 0.014(4) -0.004(4)
C61 0.039(4) 0.043(4) 0.054(5) -0.001(4) 0.001(4) -0.009(4)
C62 0.073(6) 0.059(5) 0.049(5) 0.000(5) 0.015(4) 0.001(4)
C63 0.108(7) 0.067(6) 0.063(6) 0.015(6) 0.035(5) -0.006(5)
C64 0.085(7) 0.090(7) 0.052(6) -0.006(6) 0.010(5) -0.015(5)
C65 0.097(7) 0.085(7) 0.059(6) 0.006(6) -0.016(5) 0.001(6)
C66 0.081(6) 0.055(5) 0.062(6) 0.016(5) -0.018(5) 0.003(5)

loop_
_atom_site_label
_atom_site_occupancy
_atom_site_fract_x
_atom_site_fract_y
_atom_site_fract_z
_atom_site_U_iso_or_equiv
_atom_site_thermal_displace_type
_atom_site_calc_flag
_atom_site_refinement_flags
_atom_site_type_symbol
W 1 0.31356(2) 0.42740(3) 0.61310(2) 0.04762(11) Uani d . W
Cl1 1 0.36047(10) 0.2450(2) 0.54942(9) 0.0606(5) Uani d . Cl
Cl2 1 0.43464(11) 0.5363(2) 0.61693(11) 0.0761(7) Uani d . Cl
P1 1 0.29081(11) 0.5501(2) 0.50146(9) 0.0541(5) Uani d . P
P2 1 0.39009(10) 0.2891(2) 0.70818(9) 0.0488(5) Uani d . P
O1 1 0.2902(2) 0.5577(4) 0.6579(2) 0.0545(13) Uani d . O
C1 1 0.2050(4) 0.3599(7) 0.5727(3) 0.048(2) Uani d . C
H1 1 0.1911(4) 0.3173(7) 0.5297(3) 0.072 Uiso calc R H
C2 1 0.2328(4) 0.2865(7) 0.6322(3) 0.050(2) Uani d . C
H2 1 0.2401(4) 0.1880(7) 0.6345(3) 0.075 Uiso calc R H
C3 1 0.1593(4) 0.3543(7) 0.6251(3) 0.049(2) Uani d . C
C5 1 0.3697(4) 0.5525(8) 0.4610(4) 0.078(3) Uani d . C
H5A 1 0.4117(4) 0.5884(8) 0.4902(4) 0.117 Uiso calc R H
H5B 1 0.3588(4) 0.6086(8) 0.4228(4) 0.117 Uiso calc R H
H5C 1 0.3802(4) 0.4619(8) 0.4486(4) 0.117 Uiso calc R H
C6 1 0.4843(4) 0.2633(8) 0.7000(4) 0.073(2) Uani d . C
H6A 1 0.4856(4) 0.2238(8) 0.6582(4) 0.109 Uiso calc R H
H6B 1 0.5080(4) 0.2035(8) 0.7338(4) 0.109 Uiso calc R H
H6C 1 0.5095(4) 0.3489(8) 0.7036(4) 0.109 Uiso calc R H
C11 1 0.1453(4) 0.4759(8) 0.6644(4) 0.055(2) Uani d . C
C12 1 0.1703(5) 0.4810(9) 0.7310(4) 0.078(3) Uani d . C
H12 1 0.1983(5) 0.4102(9) 0.7523(4) 0.117 Uiso calc R H
C13 1 0.1531(6) 0.5937(13) 0.7664(5) 0.109(4) Uani d . C
H13 1 0.1693(6) 0.5963(13) 0.8113(5) 0.163 Uiso calc R H
C14 1 0.1135(7) 0.6986(12) 0.7363(7) 0.114(4) Uani d . C
H14 1 0.1022(7) 0.7718(12) 0.7607(7) 0.171 Uiso calc R H
C15 1 0.0897(5) 0.6976(10) 0.6693(7) 0.105(4) Uani d . C
H15 1 0.0640(5) 0.7709(10) 0.6481(7) 0.157 Uiso calc R H
C16 1 0.1053(4) 0.5829(9) 0.6343(5) 0.076(3) Uani d . C
H16 1 0.0881(4) 0.5796(9) 0.5895(5) 0.115 Uiso calc R H
C21 1 0.0938(4) 0.2596(8) 0.6136(4) 0.051(2) Uani d . C
C22 1 0.0803(5) 0.1761(9) 0.6621(4) 0.078(3) Uani d . C
H22 1 0.1118(5) 0.1785(9) 0.7025(4) 0.116 Uiso calc R H
C23 1 0.0209(6) 0.0878(11) 0.6527(5) 0.102(3) Uani d . C
H23 1 0.0131(6) 0.0307(11) 0.6862(5) 0.153 Uiso calc R H
C24 1 -0.0263(5) 0.0854(11) 0.5937(6) 0.095(3) Uani d . C
H24 1 -0.0671(5) 0.0282(11) 0.5870(6) 0.143 Uiso calc R H
C25 1 -0.0130(5) 0.1674(11) 0.5449(5) 0.097(3) Uani d . C
H25 1 -0.0446(5) 0.1647(11) 0.5046(5) 0.145 Uiso calc R H
C26 1 0.0470(4) 0.2553(9) 0.5539(4) 0.077(3) Uani d . C
H26 1 0.0555(4) 0.3105(9) 0.5199(4) 0.116 Uiso calc R H
C31 1 0.2629(4) 0.7268(7) 0.5063(4) 0.056(2) Uani d . C
C32 1 0.2742(6) 0.8191(9) 0.4608(5) 0.114(4) Uani d . C
H32 1 0.2983(6) 0.7926(9) 0.4275(5) 0.170 Uiso calc R H
C33 1 0.2507(6) 0.9511(11) 0.4633(7) 0.123(4) Uani d . C
H33 1 0.2599(6) 1.0130(11) 0.4322(7) 0.184 Uiso calc R H
C34 1 0.2143(6) 0.9922(10) 0.5103(6) 0.092(3) Uani d . C
H34 1 0.1988(6) 1.0818(10) 0.5116(6) 0.138 Uiso calc R H
C35 1 0.2006(5) 0.9015(10) 0.5558(4) 0.088(3) Uani d . C
H35 1 0.1749(5) 0.9280(10) 0.5880(4) 0.132 Uiso calc R H
C36 1 0.2258(5) 0.7676(9) 0.5535(4) 0.074(3) Uani d . C
H36 1 0.2171(5) 0.7057(9) 0.5848(4) 0.110 Uiso calc R H
C41 1 0.2184(5) 0.4802(8) 0.4391(3) 0.056(2) Uani d . C
C42 1 0.2290(5) 0.3543(9) 0.4110(4) 0.072(3) Uani d . C
H42 1 0.2742(5) 0.3106(9) 0.4224(4) 0.108 Uiso calc R H
C43 1 0.1727(6) 0.2935(10) 0.3663(4) 0.088(3) Uani d . C
H43 1 0.1796(6) 0.2103(10) 0.3473(4) 0.132 Uiso calc R H
C44 1 0.1065(7) 0.3614(14) 0.3512(4) 0.104(4) Uani d . C
H44 1 0.0682(7) 0.3219(14) 0.3219(4) 0.156 Uiso calc R H
C45 1 0.0949(6) 0.4854(12) 0.3779(5) 0.098(3) Uani d . C
H45 1 0.0499(6) 0.5297(12) 0.3663(5) 0.147 Uiso calc R H
C46 1 0.1509(5) 0.5419(9) 0.4219(4) 0.074(3) Uani d . C
H46 1 0.1431(5) 0.6248(9) 0.4407(4) 0.111 Uiso calc R H
C51 1 0.3566(4) 0.1183(7) 0.7186(4) 0.049(2) Uani d . C
C52 1 0.3796(4) 0.0089(8) 0.6853(4) 0.060(2) Uani d . C
H52 1 0.4140(4) 0.0220(8) 0.6586(4) 0.090 Uiso calc R H
C53 1 0.3513(5) -0.1186(8) 0.6916(4) 0.069(3) Uani d . C
H53 1 0.3679(5) -0.1916(8) 0.6701(4) 0.103 Uiso calc R H
C54 1 0.2987(5) -0.1394(9) 0.7296(4) 0.073(3) Uani d . C
H54 1 0.2789(5) -0.2253(9) 0.7329(4) 0.110 Uiso calc R H
C55 1 0.2757(5) -0.0304(8) 0.7628(4) 0.070(2) Uani d . C
H55 1 0.2407(5) -0.0433(8) 0.7889(4) 0.106 Uiso calc R H
C56 1 0.3044(4) 0.0965(7) 0.7570(4) 0.058(2) Uani d . C
H56 1 0.2885(4) 0.1689(7) 0.7793(4) 0.087 Uiso calc R H
C61 1 0.3990(4) 0.3633(7) 0.7889(3) 0.047(2) Uani d . C
C62 1 0.3799(4) 0.4956(8) 0.7974(4) 0.060(2) Uani d . C
H62 1 0.3580(4) 0.5469(8) 0.7616(4) 0.090 Uiso calc R H
C63 1 0.3930(5) 0.5533(9) 0.8591(4) 0.077(3) Uani d . C
H63 1 0.3799(5) 0.6431(9) 0.8645(4) 0.115 Uiso calc R H
C64 1 0.4251(5) 0.4785(10) 0.9120(4) 0.076(3) Uani d . C
H64 1 0.4335(5) 0.5173(10) 0.9534(4) 0.114 Uiso calc R H
C65 1 0.4446(5) 0.3480(10) 0.9044(4) 0.084(3) Uani d . C
H65 1 0.4666(5) 0.2972(10) 0.9403(4) 0.126 Uiso calc R H
C66 1 0.4319(4) 0.2907(8) 0.8431(4) 0.070(2) Uani d . C
H66 1 0.4457(4) 0.2012(8) 0.8382(4) 0.106 Uiso calc R H

loop_
_atom_type_symbol
_atom_type_description
_atom_type_scat_dispersion_real
_atom_type_scat_dispersion_imag
_atom_type_scat_source
C C 0.0033 0.0016 'International Tables Vol C Tables 4.2.6.8 and 6.1.1.4'
H H 0.0000 0.0000 'International Tables Vol C Tables 4.2.6.8 and 6.1.1.4'
O O 0.0106 0.0060 'International Tables Vol C Tables 4.2.6.8 and 6.1.1.4'
P P 0.1023 0.0942 'International Tables Vol C Tables 4.2.6.8 and 6.1.1.4'
Cl Cl 0.1484 0.1585 'International Tables Vol C Tables 4.2.6.8 and 6.1.1.4'
W W -0.8490 6.8722 'International Tables Vol C Tables 4.2.6.8 and 6.1.1.4'

loop_
_geom_angle_atom_site_label_1
_geom_angle_atom_site_label_2
_geom_angle_atom_site_label_3
_geom_angle
_geom_angle_publ_flag
O1 W C2 97.5(2) yes
O1 W C1 97.9(2) yes
C2 W C1 39.7(2) ?
O1 W Cl2 88.7(2) yes
C2 W Cl2 160.0(2) yes
C1 W Cl2 158.2(2) yes
O1 W Cl1 174.3(2) yes
C2 W Cl1 87.5(2) yes
C1 W Cl1 87.7(2) yes
Cl2 W Cl1 85.76(7) yes
O1 W P1 97.4(2) yes
C2 W P1 118.2(2) yes
C1 W P1 78.9(2) yes
Cl2 W P1 79.59(7) yes
Cl1 W P1 82.54(7) yes
O1 W P2 97.7(2) yes
C2 W P2 79.3(2) yes
C1 W P2 118.4(2) yes
Cl2 W P2 80.96(7) yes
Cl1 W P2 80.49(7) yes
P1 W P2 154.99(7) yes
C5 P1 C41 102.6(4) ?
C5 P1 C31 105.9(4) ?
C41 P1 C31 102.9(4) ?
C5 P1 W 114.6(3) ?
C41 P1 W 116.2(2) ?
C31 P1 W 113.3(3) ?
C6 P2 C61 103.0(3) ?
C6 P2 C51 103.8(4) ?
C61 P2 C51 103.6(3) ?
C6 P2 W 113.5(3) ?
C61 P2 W 116.1(2) ?
C51 P2 W 115.3(2) ?
C2 C1 C3 60.9(4) yes
C1 C2 C3 61.5(4) yes
C2 C3 C1 57.6(4) yes
C2 C1 W 70.1(4) ?
W C1 C3 109.8(5) yes
W C2 C3 110.2(5) yes
C2 C1 H1 124.2(4) ?
C3 C1 H1 124.2(4) ?
W C1 H1 124.2(2) yes
W C2 H2 124.1(2) yes
C1 C2 W 70.2(4) ?
C1 C2 H2 124.1(4) ?
C3 C2 H2 124.1(4) ?
C1 C3 C11 123.1(6) yes
C2 C3 C11 123.2(6) yes
C1 C3 C21 116.7(6) yes
C2 C3 C21 115.2(6) yes
C11 C3 C21 111.4(6) yes
P1 C5 H5A 109.5(3) ?
P1 C5 H5B 109.5(3) ?
H5A C5 H5B 109.5 ?
P1 C5 H5C 109.5(3) ?
H5A C5 H5C 109.5 ?
H5B C5 H5C 109.5 ?
P2 C6 H6A 109.5(2) ?
P2 C6 H6B 109.5(3) ?
H6A C6 H6B 109.5 ?
P2 C6 H6C 109.5(3) ?
H6A C6 H6C 109.5 ?
H6B C6 H6C 109.5 ?
C16 C11 C12 118.8(8) ?
C16 C11 C3 119.8(8) ?
C12 C11 C3 121.3(8) ?
C11 C12 C13 119.5(9) ?
C11 C12 H12 120.2(5) ?
C13 C12 H12 120.2(7) ?
C14 C13 C12 121.2(11) ?
C14 C13 H13 119.4(8) ?
C12 C13 H13 119.4(7) ?
C13 C14 C15 120.4(12) ?
C13 C14 H14 119.8(8) ?
C15 C14 H14 119.8(8) ?
C14 C15 C16 118.2(11) ?
C14 C15 H15 120.9(8) ?
C16 C15 H15 120.9(7) ?
C11 C16 C15 121.8(9) ?
C11 C16 H16 119.1(5) ?
C15 C16 H16 119.1(7) ?
C22 C21 C26 118.9(7) ?
C22 C21 C3 120.4(7) ?
C26 C21 C3 120.7(7) ?
C21 C22 C23 121.6(9) ?
C21 C22 H22 119.2(5) ?
C23 C22 H22 119.2(6) ?
C24 C23 C22 119.5(10) ?
C24 C23 H23 120.3(6) ?
C22 C23 H23 120.3(6) ?
C25 C24 C23 119.3(10) ?
C25 C24 H24 120.3(6) ?
C23 C24 H24 120.3(6) ?
C24 C25 C26 121.4(9) ?
C24 C25 H25 119.3(6) ?
C26 C25 H25 119.3(6) ?
C21 C26 C25 119.3(8) ?
C21 C26 H26 120.3(5) ?
C25 C26 H26 120.3(6) ?
C32 C31 C36 118.2(8) ?
C32 C31 P1 121.1(7) ?
C36 C31 P1 120.5(6) ?
C31 C32 C33 121.0(10) ?
C31 C32 H32 119.5(6) ?
C33 C32 H32 119.5(7) ?
C34 C33 C32 121.0(10) ?
C34 C33 H33 119.5(7) ?
C32 C33 H33 119.5(7) ?
C33 C34 C35 119.5(10) ?
C33 C34 H34 120.2(7) ?
C35 C34 H34 120.2(6) ?
C34 C35 C36 119.1(9) ?
C34 C35 H35 120.4(6) ?
C36 C35 H35 120.4(6) ?
C31 C36 C35 121.2(9) ?
C31 C36 H36 119.4(5) ?
C35 C36 H36 119.4(6) ?
C46 C41 C42 118.3(8) ?
C46 C41 P1 122.0(6) ?
C42 C41 P1 119.5(7) ?
C41 C42 C43 121.0(9) ?
C41 C42 H42 119.5(5) ?
C43 C42 H42 119.5(6) ?
C44 C43 C42 117.6(10) ?
C44 C43 H43 121.2(7) ?
C42 C43 H43 121.2(6) ?
C45 C44 C43 122.5(11) ?
C45 C44 H44 118.7(7) ?
C43 C44 H44 118.7(7) ?
C44 C45 C46 118.5(10) ?
C44 C45 H45 120.7(7) ?
C46 C45 H45 120.7(6) ?
C45 C46 C41 122.1(9) ?
C45 C46 H46 118.9(6) ?
C41 C46 H46 118.9(5) ?
C56 C51 C52 118.8(7) ?
C56 C51 P2 120.3(6) ?
C52 C51 P2 120.8(6) ?
C53 C52 C51 120.0(8) ?
C53 C52 H52 120.0(5) ?
C51 C52 H52 120.0(5) ?
C52 C53 C54 120.8(8) ?
C52 C53 H53 119.6(5) ?
C54 C53 H53 119.6(5) ?
C53 C54 C55 119.1(8) ?
C53 C54 H54 120.4(5) ?
C55 C54 H54 120.4(5) ?
C56 C55 C54 120.1(8) ?
C56 C55 H55 120.0(5) ?
C54 C55 H55 120.0(5) ?
C55 C56 C51 121.1(7) ?
C55 C56 H56 119.4(5) ?
C51 C56 H56 119.4(4) ?
C62 C61 C66 118.2(7) ?
C62 C61 P2 121.5(6) ?
C66 C61 P2 120.1(6) ?
C61 C62 C63 120.4(8) ?
C61 C62 H62 119.8(5) ?
C63 C62 H62 119.8(5) ?
C64 C63 C62 120.2(8) ?
C64 C63 H63 119.9(5) ?
C62 C63 H63 119.9(5) ?
C65 C64 C63 120.1(9) ?
C65 C64 H64 119.9(6) ?
C63 C64 H64 119.9(5) ?
C64 C65 C66 119.8(9) ?
C64 C65 H65 120.1(6) ?
C66 C65 H65 120.1(5) ?
C65 C66 C61 121.4(8) ?
C65 C66 H66 119.3(5) ?
C61 C66 H66 119.3(5) ?

loop_
_geom_bond_atom_site_label_1
_geom_bond_atom_site_label_2
_geom_bond_distance
_geom_bond_publ_flag
W O1 1.692(4) yes
W C2 2.131(7) yes
W C1 2.133(7) yes
W Cl2 2.471(2) yes
W Cl1 2.487(2) yes
W P1 2.590(2) yes
W P2 2.598(2) yes
P1 C5 1.818(7) ?
P1 C41 1.819(8) ?
P1 C31 1.825(8) ?
P2 C6 1.800(7) ?
P2 C61 1.817(7) ?
P2 C51 1.821(7) ?
C1 C2 1.447(9) yes
C1 C3 1.506(9) yes
C1 H1 0.98 ?
C2 C3 1.497(9) yes
C2 H2 0.98 ?
C3 C11 1.502(9) ?
C3 C21 1.513(9) ?
C5 H5A 0.96 ?
C5 H5B 0.96 ?
C5 H5C 0.96 ?
C6 H6A 0.96 ?
C6 H6B 0.96 ?
C6 H6C 0.96 ?
C11 C16 1.371(10) ?
C11 C12 1.383(10) ?
C12 C13 1.403(12) ?
C12 H12 0.93 ?
C13 C14 1.351(13) ?
C13 H13 0.93 ?
C14 C15 1.385(14) ?
C14 H14 0.93 ?
C15 C16 1.406(12) ?
C15 H15 0.93 ?
C16 H16 0.93 ?
C21 C22 1.364(10) ?
C21 C26 1.378(9) ?
C22 C23 1.388(11) ?
C22 H22 0.93 ?
C23 C24 1.371(12) ?
C23 H23 0.93 ?
C24 C25 1.360(12) ?
C24 H24 0.93 ?
C25 C26 1.392(11) ?
C25 H25 0.93 ?
C26 H26 0.93 ?
C31 C32 1.360(10) ?
C31 C36 1.364(10) ?
C32 C33 1.376(12) ?
C32 H32 0.93 ?
C33 C34 1.353(13) ?
C33 H33 0.93 ?
C34 C35 1.363(12) ?
C34 H34 0.93 ?
C35 C36 1.403(11) ?
C35 H35 0.93 ?
C36 H36 0.93 ?
C41 C46 1.375(10) ?
C41 C42 1.402(10) ?
C42 C43 1.397(11) ?
C42 H42 0.93 ?
C43 C44 1.378(12) ?
C43 H43 0.93 ?
C44 C45 1.377(13) ?
C44 H44 0.93 ?
C45 C46 1.367(11) ?
C45 H45 0.93 ?
C46 H46 0.93 ?
C51 C56 1.382(9) ?
C51 C52 1.393(9) ?
C52 C53 1.377(10) ?
C52 H52 0.93 ?
C53 C54 1.382(11) ?
C53 H53 0.93 ?
C54 C55 1.388(10) ?
C54 H54 0.93 ?
C55 C56 1.373(9) ?
C55 H55 0.93 ?
C56 H56 0.93 ?
C61 C62 1.371(9) ?
C61 C66 1.380(9) ?
C62 C63 1.388(10) ?
C62 H62 0.93 ?
C63 C64 1.368(10) ?
C63 H63 0.93 ?
C64 C65 1.354(11) ?
C64 H64 0.93 ?
C65 C66 1.378(10) ?
C65 H65 0.93 ?
C66 H66 0.93 ?
